data_8105037
loop_
_publ_author_name
'Zhao, Ruo-Lin'
'Wang, Hui-Yun'
'Luan, Ming-Zhu'
'Zheng, Xia'
'Zhao, Feng-Lan'
'Meng, Qing-Guo'

_publ_section_title
;
 Crystal structure of
 (3R,5R,8R,9R,10R,12R,13R,14R)-4,4,8,10,14-pentamethyl-17-((R)-2,6,6-trimethyltetrahydro-2H-pyran-2-yl)hexadecahydro-1H-cyclopenta[a]phenanthrene-3,12-diol,
 C30H52O3
;
_journal_issue 1
_journal_name_full 'Zeitschrift f\"ur Kristallographie - New Crystal Structures'
_journal_page_first 129
_journal_page_last 131
_journal_paper_doi 10.1515/ncrs-2019-0533
_journal_volume 235
_journal_year 2019
_chemical_absolute_configuration unk
_chemical_formula_moiety 'C30 H52 O3'
_chemical_formula_sum 'C30 H52 O3'
_chemical_formula_weight 460.71
_space_group_crystal_system orthorhombic
_space_group_IT_number 19
_space_group_name_Hall 'P 2ac 2ab'
_space_group_name_H-M_alt 'P 21 21 21'
_atom_sites_solution_hydrogens geom
_atom_sites_solution_primary direct
_cell_angle_alpha 90
_cell_angle_beta 90
_cell_angle_gamma 90
_cell_formula_units_Z 4
_cell_length_a 6.71147(14)
_cell_length_b 16.6565(4)
_cell_length_c 25.0815(6)
_cell_measurement_reflns_used 8405
_cell_measurement_temperature 293(2)
_cell_measurement_theta_max 66.2050
_cell_measurement_theta_min 3.5240
_cell_volume 2803.85(11)
_computing_cell_refinement 'CrysAlisPro 1.171.39.46e (Rigaku OD, 2018)'
_computing_data_collection 'CrysAlisPro 1.171.39.46e (Rigaku OD, 2018)'
_computing_data_reduction 'CrysAlisPro 1.171.39.46e (Rigaku OD, 2018)'
_computing_molecular_graphics 'Olex2 (Dolomanov et al., 2009)'
_computing_publication_material 'Olex2 (Dolomanov et al., 2009)'
_computing_structure_refinement 'ShelXL (Sheldrick, 2015)'
_computing_structure_solution 'ShelXS (Sheldrick, 2008)'
_diffrn_ambient_temperature 293(2)
_diffrn_detector 'CCD plate'
_diffrn_detector_area_resol_mean 10.4674
_diffrn_detector_type Atlas
_diffrn_measured_fraction_theta_full 0.971
_diffrn_measured_fraction_theta_max 0.999
_diffrn_measurement_details
;
List of Runs (angles in degrees, time in seconds):

  # Type    Start    End  Width  t~exp~   \w     \q     \k     \f   Frames
--------------------------------------------------------------------------
  1  \w     35.00 130.00   1.00    1.00    --   41.55 178.00-180.00   95
  2  \w     17.00 116.00   1.00    1.00    --   41.55  38.00 120.00   99
  3  \w     19.00 118.00   1.00    2.35    --   92.50 -45.00 120.00   99
  4  \w     10.00  85.00   1.00    2.35    --   92.50 -95.00   0.00   75
  5  \w     60.00 169.00   1.00    2.35    --   92.50  77.00  60.00  109
  6  \w     19.00  93.00   1.00    2.35    --   92.50-125.00 -90.00   74
  7  \w     19.00  93.00   1.00    2.35    --   92.50-125.00-150.00   74
  8  \w      4.00 128.00   1.00    2.35    --   92.50   0.00  60.00  124
  9  \w     17.00  80.00   1.00    2.35    --   92.50 -95.00  90.00   63
 10  \w    124.00 164.00   1.00    2.35    --   92.50  77.00-120.00   40
 11  \w     37.00  93.00   1.00    2.35    --   92.50-125.00-180.00   56
 12  \w     68.00  93.00   1.00    2.35    --   92.50-125.00  90.00   25
 13  \w     78.00 105.00   1.00    2.35    --   92.50 -61.00  90.00   27
 14  \w     61.00  86.00   1.00    2.35    --   92.50  77.00-120.00   25
 15  \w     38.00  71.00   1.00    2.35    --   92.50-125.00 -60.00   33
 16  \w    133.00 169.00   1.00    2.35    --   92.50  30.00   0.00   36
;
_diffrn_measurement_device 'four-circle diffractometer'
_diffrn_measurement_device_type 'Xcalibur, Atlas, Gemini ultra'
_diffrn_measurement_method '\w scans'
_diffrn_orient_matrix_type 'CrysAlisPro convention (1999,Acta A55,543-557)'
_diffrn_orient_matrix_UB_11 0.0872748000
_diffrn_orient_matrix_UB_12 -0.0592029000
_diffrn_orient_matrix_UB_13 -0.0410030000
_diffrn_orient_matrix_UB_21 0.0110362000
_diffrn_orient_matrix_UB_22 -0.0654143000
_diffrn_orient_matrix_UB_23 0.0433156000
_diffrn_orient_matrix_UB_31 -0.2120485000
_diffrn_orient_matrix_UB_32 -0.0277486000
_diffrn_orient_matrix_UB_33 -0.0146407000
_diffrn_radiation_monochromator mirror
_diffrn_radiation_probe x-ray
_diffrn_radiation_type CuK\a
_diffrn_radiation_wavelength 1.54184
_diffrn_reflns_av_R_equivalents 0.0352
_diffrn_reflns_av_unetI/netI 0.0279
_diffrn_reflns_Laue_measured_fraction_full 0.971
_diffrn_reflns_Laue_measured_fraction_max 0.999
_diffrn_reflns_limit_h_max 7
_diffrn_reflns_limit_h_min -7
_diffrn_reflns_limit_k_max 19
_diffrn_reflns_limit_k_min -19
_diffrn_reflns_limit_l_max 29
_diffrn_reflns_limit_l_min -29
_diffrn_reflns_number 19751
_diffrn_reflns_point_group_measured_fraction_full 0.967
_diffrn_reflns_point_group_measured_fraction_max 0.994
_diffrn_reflns_theta_full 67.684
_diffrn_reflns_theta_max 66.517
_diffrn_reflns_theta_min 3.524
_diffrn_source 'fine-focus sealed X-ray tube'
_diffrn_source_type 'Enhance Ultra (Cu) X-ray Source'
_exptl_absorpt_coefficient_mu 0.520
_exptl_absorpt_correction_T_max 1.00000
_exptl_absorpt_correction_T_min 0.71642
_exptl_absorpt_correction_type multi-scan
_exptl_absorpt_process_details
;
CrysAlisPro 1.171.39.46e (Rigaku Oxford Diffraction, 2018)
Empirical absorption correction using spherical harmonics,
 implemented in SCALE3 ABSPACK scaling algorithm.
;
_exptl_crystal_colour 'clear light colourless'
_exptl_crystal_colour_lustre clear
_exptl_crystal_colour_modifier light
_exptl_crystal_colour_primary colourless
_exptl_crystal_density_diffrn 1.091
_exptl_crystal_description block
_exptl_crystal_F_000 1024
_exptl_crystal_size_max 0.26
_exptl_crystal_size_mid 0.2
_exptl_crystal_size_min 0.18
_refine_diff_density_max 0.139
_refine_diff_density_min -0.219
_refine_diff_density_rms 0.050
_refine_ls_abs_structure_details
;
 Flack x determined using 1718 quotients [(I+)-(I-)]/[(I+)+(I-)]
 (Parsons and Flack (2004), Acta Cryst. A60, s61).
;
_refine_ls_abs_structure_Flack 0.04(10)
_refine_ls_extinction_coef 0.0230(12)
_refine_ls_extinction_expression Fc^*^=kFc[1+0.001xFc^2^\l^3^/sin(2\q)]^-1/4^
_refine_ls_extinction_method SHELXL
_refine_ls_goodness_of_fit_ref 1.037
_refine_ls_hydrogen_treatment constr
_refine_ls_matrix_type full
_refine_ls_number_parameters 309
_refine_ls_number_reflns 4891
_refine_ls_number_restraints 0
_refine_ls_restrained_S_all 1.037
_refine_ls_R_factor_all 0.0470
_refine_ls_R_factor_gt 0.0405
_refine_ls_shift/su_max 0.000
_refine_ls_shift/su_mean 0.000
_refine_ls_structure_factor_coef Fsqd
_refine_ls_weighting_details
;
 w=1/[\s^2^(Fo^2^)+(0.0589P)^2^+0.2613P]
 where P=(Fo^2^+2Fc^2^)/3
;
_refine_ls_weighting_scheme calc
_refine_ls_wR_factor_gt 0.1027
_refine_ls_wR_factor_ref 0.1092
_reflns_Friedel_coverage 0.731
_reflns_Friedel_fraction_full 0.961
_reflns_Friedel_fraction_max 0.989
_reflns_number_gt 4341
_reflns_number_total 4891
_reflns_threshold_expression 'I > 2\s(I)'
_cod_data_source_file suppl_ncrs-2019-0533_suppl.cif
_cod_data_source_block pd1
_cod_database_code 8105037
_chemical_oxdiff_formula 'C1 H1 O1'
_shelx_space_group_comment
;
The symmetry employed for this shelxl refinement is uniquely defined
by the following loop, which should always be used as a source of
symmetry information in preference to the above space-group names.
They are only intended as comments.
;
_shelx_estimated_absorpt_t_max 0.912
_shelx_estimated_absorpt_t_min 0.877
_reflns_odcompleteness_completeness 98.45
_reflns_odcompleteness_iscentric 1
_reflns_odcompleteness_theta 66.97
_olex2_refinement_description
;
1. Fixed Uiso
 At 1.2 times of:
  All C(H) groups, All C(H,H) groups
 At 1.5 times of:
  All C(H,H,H) groups, All O(H) groups
2.a Ternary CH refined with riding coordinates:
 C3(H3), C5(H5), C9(H9), C12(H12), C13(H13), C17(H17)
2.b Secondary CH2 refined with riding coordinates:
 C1(H1A,H1B), C2(H2A,H2B), C6(H6A,H6B), C7(H7A,H7B), C11(H11A,H11B), C15(H15A,
 H15B), C16(H16A,H16B), C22(H22A,H22B), C23(H23A,H23B), C24(H24A,H24B)
2.c Idealised Me refined as rotating group:
 C18(H18A,H18B,H18C), C19(H19A,H19B,H19C), C21(H21A,H21B,H21C), C26(H26A,H26B,
 H26C), C27(H27A,H27B,H27C), C28(H28A,H28B,H28C), C29(H29A,H29B,H29C), C30(H30A,
 H30B,H30C)
2.d Idealised tetrahedral OH refined as rotating group:
 O1(H1), O2(H2)
;

loop_
_space_group_symop_operation_xyz
'x, y, z'
'-x+1/2, -y, z+1/2'
'x+1/2, -y+1/2, -z'
'-x, y+1/2, -z+1/2'

loop_
_atom_site_label
_atom_site_type_symbol
_atom_site_fract_x
_atom_site_fract_y
_atom_site_fract_z
_atom_site_U_iso_or_equiv
_atom_site_adp_type
_atom_site_occupancy
_atom_site_site_symmetry_order
_atom_site_calc_flag
_atom_site_refinement_flags_posn
_atom_site_refinement_flags_adp
_atom_site_refinement_flags_occupancy
_atom_site_disorder_assembly
_atom_site_disorder_group
O1 O 0.4441(3) 0.97618(14) 0.46135(8) 0.0789(6) Uani 1 1 d . . . . .
H1 H 0.4534 0.9641 0.4929 0.118 Uiso 1 1 calc GR . . . .
O2 O 0.0044(3) 0.54840(10) 0.43154(8) 0.0746(6) Uani 1 1 d . . . . .
H2 H 0.0436 0.5023 0.4268 0.112 Uiso 1 1 calc GR . . . .
O3 O 0.1903(3) 0.41538(10) 0.40036(7) 0.0603(5) Uani 1 1 d . . . . .
C1 C 0.1181(4) 0.85430(15) 0.46261(10) 0.0568(6) Uani 1 1 d . . . . .
H1A H 0.0190 0.8229 0.4815 0.068 Uiso 1 1 calc R . . . .
H1B H 0.2485 0.8348 0.4732 0.068 Uiso 1 1 calc R . . . .
C2 C 0.0984(5) 0.94224(16) 0.47921(11) 0.0677(7) Uani 1 1 d . . . . .
H2A H -0.0367 0.9602 0.4725 0.081 Uiso 1 1 calc R . . . .
H2B H 0.1232 0.9468 0.5172 0.081 Uiso 1 1 calc R . . . .
C3 C 0.2426(5) 0.99614(16) 0.44937(10) 0.0625(7) Uani 1 1 d . . . . .
H3 H 0.2188 1.0518 0.4604 0.075 Uiso 1 1 calc R . . . .
C4 C 0.2185(4) 0.99093(14) 0.38859(10) 0.0547(6) Uani 1 1 d . . . . .
C5 C 0.2341(3) 0.90062(13) 0.37276(9) 0.0462(5) Uani 1 1 d . . . . .
H5 H 0.3674 0.8847 0.3847 0.055 Uiso 1 1 calc R . . . .
C6 C 0.2363(5) 0.88487(15) 0.31294(9) 0.0590(7) Uani 1 1 d . . . . .
H6A H 0.1018 0.8884 0.2990 0.071 Uiso 1 1 calc R . . . .
H6B H 0.3166 0.9254 0.2953 0.071 Uiso 1 1 calc R . . . .
C7 C 0.3215(4) 0.80196(15) 0.30132(10) 0.0595(7) Uani 1 1 d . . . . .
H7A H 0.4583 0.7999 0.3137 0.071 Uiso 1 1 calc R . . . .
H7B H 0.3225 0.7934 0.2631 0.071 Uiso 1 1 calc R . . . .
C8 C 0.2025(3) 0.73376(14) 0.32809(9) 0.0464(5) Uani 1 1 d . . . . .
C9 C 0.1693(3) 0.75457(13) 0.38828(8) 0.0407(5) Uani 1 1 d . . . . .
H9 H 0.3027 0.7523 0.4041 0.049 Uiso 1 1 calc R . . . .
C10 C 0.0916(3) 0.84108(13) 0.40186(9) 0.0454(5) Uani 1 1 d . . . . .
C11 C 0.0532(4) 0.68647(13) 0.41593(9) 0.0494(5) Uani 1 1 d . . . . .
H11A H 0.0416 0.6990 0.4536 0.059 Uiso 1 1 calc R . . . .
H11B H -0.0805 0.6846 0.4012 0.059 Uiso 1 1 calc R . . . .
C12 C 0.1473(4) 0.60389(14) 0.41021(9) 0.0488(5) Uani 1 1 d . . . . .
H12 H 0.2698 0.6016 0.4314 0.059 Uiso 1 1 calc R . . . .
C13 C 0.1950(3) 0.58475(13) 0.35256(9) 0.0444(5) Uani 1 1 d . . . . .
H13 H 0.0678 0.5825 0.3334 0.053 Uiso 1 1 calc R . . . .
C14 C 0.3195(4) 0.65227(14) 0.32648(10) 0.0522(6) Uani 1 1 d . . . . .
C15 C 0.3577(7) 0.61599(18) 0.27084(13) 0.0898(11) Uani 1 1 d . . . . .
H15A H 0.2453 0.6256 0.2474 0.108 Uiso 1 1 calc R . . . .
H15B H 0.4764 0.6390 0.2549 0.108 Uiso 1 1 calc R . . . .
C16 C 0.3857(7) 0.52546(19) 0.28089(14) 0.0936(12) Uani 1 1 d . . . . .
H16A H 0.5251 0.5110 0.2776 0.112 Uiso 1 1 calc R . . . .
H16B H 0.3099 0.4946 0.2551 0.112 Uiso 1 1 calc R . . . .
C17 C 0.3110(4) 0.50781(15) 0.33783(10) 0.0584(6) Uani 1 1 d . . . . .
H17 H 0.4287 0.5059 0.3609 0.070 Uiso 1 1 calc R . . . .
C18 C 0.0054(4) 0.72609(17) 0.29697(11) 0.0623(7) Uani 1 1 d . . . . .
H18A H -0.0788 0.6874 0.3142 0.094 Uiso 1 1 calc GR . . . .
H18B H 0.0329 0.7089 0.2612 0.094 Uiso 1 1 calc GR . . . .
H18C H -0.0606 0.7772 0.2962 0.094 Uiso 1 1 calc GR . . . .
C19 C -0.1314(4) 0.85203(16) 0.38880(13) 0.0650(7) Uani 1 1 d . . . . .
H19A H -0.1463 0.8649 0.3517 0.098 Uiso 1 1 calc GR . . . .
H19B H -0.1850 0.8948 0.4101 0.098 Uiso 1 1 calc GR . . . .
H19C H -0.2016 0.8032 0.3965 0.098 Uiso 1 1 calc GR . . . .
C20 C 0.2053(4) 0.42574(16) 0.34304(10) 0.0615(7) Uani 1 1 d . . . . .
C21 C -0.0015(6) 0.4274(2) 0.31784(15) 0.0933(12) Uani 1 1 d . . . . .
H21A H -0.0500 0.3735 0.3140 0.140 Uiso 1 1 calc GR . . . .
H21B H 0.0059 0.4525 0.2834 0.140 Uiso 1 1 calc GR . . . .
H21C H -0.0906 0.4573 0.3403 0.140 Uiso 1 1 calc GR . . . .
C22 C 0.3378(7) 0.35996(19) 0.31976(16) 0.0969(12) Uani 1 1 d . . . . .
H22A H 0.3255 0.3605 0.2812 0.116 Uiso 1 1 calc R . . . .
H22B H 0.4755 0.3716 0.3285 0.116 Uiso 1 1 calc R . . . .
C23 C 0.2856(9) 0.2767(2) 0.34023(17) 0.1126(15) Uani 1 1 d . . . . .
H23A H 0.1531 0.2619 0.3283 0.135 Uiso 1 1 calc R . . . .
H23B H 0.3793 0.2377 0.3261 0.135 Uiso 1 1 calc R . . . .
C24 C 0.2932(8) 0.27588(19) 0.40040(17) 0.1031(13) Uani 1 1 d . . . . .
H24A H 0.4284 0.2868 0.4120 0.124 Uiso 1 1 calc R . . . .
H24B H 0.2569 0.2229 0.4132 0.124 Uiso 1 1 calc R . . . .
C25 C 0.1534(6) 0.33782(17) 0.42477(14) 0.0836(10) Uani 1 1 d . . . . .
C26 C -0.0634(8) 0.3155(3) 0.4201(3) 0.142(2) Uani 1 1 d . . . . .
H26A H -0.1442 0.3601 0.4311 0.213 Uiso 1 1 calc GR . . . .
H26B H -0.0907 0.2701 0.4425 0.213 Uiso 1 1 calc GR . . . .
H26C H -0.0933 0.3022 0.3837 0.213 Uiso 1 1 calc GR . . . .
C27 C 0.2036(10) 0.3524(2) 0.48291(15) 0.132(2) Uani 1 1 d . . . . .
H27A H 0.3405 0.3684 0.4859 0.198 Uiso 1 1 calc GR . . . .
H27B H 0.1826 0.3039 0.5028 0.198 Uiso 1 1 calc GR . . . .
H27C H 0.1194 0.3941 0.4968 0.198 Uiso 1 1 calc GR . . . .
C28 C 0.3920(5) 1.03754(16) 0.36292(12) 0.0719(8) Uani 1 1 d . . . . .
H28A H 0.5123 1.0067 0.3659 0.108 Uiso 1 1 calc GR . . . .
H28B H 0.4088 1.0880 0.3809 0.108 Uiso 1 1 calc GR . . . .
H28C H 0.3630 1.0470 0.3260 0.108 Uiso 1 1 calc GR . . . .
C29 C 0.0258(5) 1.03250(17) 0.37134(14) 0.0777(9) Uani 1 1 d . . . . .
H29A H 0.0034 1.0230 0.3341 0.116 Uiso 1 1 calc GR . . . .
H29B H 0.0370 1.0892 0.3776 0.116 Uiso 1 1 calc GR . . . .
H29C H -0.0838 1.0114 0.3916 0.116 Uiso 1 1 calc GR . . . .
C30 C 0.5238(4) 0.65862(18) 0.35466(17) 0.0828(10) Uani 1 1 d . . . . .
H30A H 0.5039 0.6696 0.3919 0.124 Uiso 1 1 calc GR . . . .
H30B H 0.5997 0.7013 0.3389 0.124 Uiso 1 1 calc GR . . . .
H30C H 0.5947 0.6089 0.3507 0.124 Uiso 1 1 calc GR . . . .

loop_
_atom_site_aniso_label
_atom_site_aniso_U_11
_atom_site_aniso_U_22
_atom_site_aniso_U_33
_atom_site_aniso_U_23
_atom_site_aniso_U_13
_atom_site_aniso_U_12
O1 0.0877(14) 0.0879(14) 0.0611(12) -0.0028(11) -0.0230(10) -0.0142(11)
O2 0.1078(15) 0.0472(9) 0.0688(12) 0.0078(9) 0.0441(12) -0.0018(9)
O3 0.0827(12) 0.0453(9) 0.0528(10) 0.0003(7) 0.0026(8) 0.0040(9)
C1 0.0774(16) 0.0514(13) 0.0417(12) 0.0012(10) 0.0074(12) -0.0026(12)
C2 0.098(2) 0.0562(15) 0.0491(14) -0.0035(12) 0.0094(14) 0.0014(14)
C3 0.0842(18) 0.0500(14) 0.0533(14) -0.0036(11) -0.0038(13) -0.0029(13)
C4 0.0683(15) 0.0456(12) 0.0501(13) 0.0049(10) -0.0063(11) -0.0057(11)
C5 0.0511(12) 0.0467(12) 0.0407(11) 0.0056(9) -0.0053(9) -0.0045(10)
C6 0.0819(18) 0.0533(13) 0.0418(13) 0.0078(10) 0.0002(12) -0.0150(12)
C7 0.0773(17) 0.0584(14) 0.0428(12) 0.0004(11) 0.0136(12) -0.0189(13)
C8 0.0503(12) 0.0507(12) 0.0381(11) 0.0007(9) 0.0040(9) -0.0111(10)
C9 0.0398(10) 0.0457(11) 0.0366(11) 0.0029(9) -0.0001(8) -0.0036(9)
C10 0.0479(11) 0.0458(12) 0.0423(12) 0.0032(9) -0.0004(9) -0.0015(9)
C11 0.0577(13) 0.0474(12) 0.0433(11) 0.0024(9) 0.0122(10) -0.0014(10)
C12 0.0583(13) 0.0486(12) 0.0397(11) 0.0027(9) 0.0053(9) 0.0006(10)
C13 0.0438(11) 0.0496(12) 0.0397(11) -0.0014(9) 0.0035(9) -0.0048(10)
C14 0.0501(12) 0.0533(13) 0.0533(13) -0.0048(11) 0.0191(10) -0.0081(10)
C15 0.138(3) 0.0633(18) 0.0679(19) -0.0059(14) 0.056(2) -0.0136(18)
C16 0.137(3) 0.0656(18) 0.078(2) -0.0136(16) 0.059(2) -0.009(2)
C17 0.0662(15) 0.0516(14) 0.0575(15) -0.0079(11) 0.0174(12) -0.0040(12)
C18 0.0730(17) 0.0637(16) 0.0503(14) 0.0015(11) -0.0142(12) -0.0117(13)
C19 0.0485(13) 0.0566(14) 0.090(2) -0.0031(14) -0.0007(13) 0.0017(11)
C20 0.0829(18) 0.0519(14) 0.0496(14) -0.0070(11) 0.0052(13) -0.0058(13)
C21 0.126(3) 0.0703(19) 0.084(2) 0.0035(16) -0.040(2) -0.032(2)
C22 0.142(3) 0.0580(17) 0.091(2) -0.0179(17) 0.036(2) 0.002(2)
C23 0.180(4) 0.0532(18) 0.104(3) -0.0167(17) 0.035(3) 0.004(2)
C24 0.155(4) 0.0486(17) 0.106(3) -0.0002(17) 0.008(3) 0.018(2)
C25 0.126(3) 0.0497(15) 0.075(2) 0.0121(14) 0.009(2) 0.0091(17)
C26 0.140(4) 0.096(3) 0.190(6) 0.049(3) 0.038(4) -0.029(3)
C27 0.244(6) 0.079(2) 0.072(2) 0.0213(19) 0.001(3) 0.048(3)
C28 0.099(2) 0.0523(15) 0.0648(17) 0.0017(12) 0.0019(15) -0.0198(14)
C29 0.092(2) 0.0547(15) 0.086(2) 0.0075(15) -0.0179(17) 0.0074(15)
C30 0.0378(12) 0.0651(17) 0.146(3) -0.0098(18) 0.0172(16) -0.0040(12)

loop_
_atom_type_symbol
_atom_type_description
_atom_type_scat_dispersion_real
_atom_type_scat_dispersion_imag
_atom_type_scat_source
C C 0.0181 0.0091 'International Tables Vol C Tables 4.2.6.8 and 6.1.1.4'
H H 0.0000 0.0000 'International Tables Vol C Tables 4.2.6.8 and 6.1.1.4'
O O 0.0492 0.0322 'International Tables Vol C Tables 4.2.6.8 and 6.1.1.4'

loop_
_geom_angle_atom_site_label_1
_geom_angle_atom_site_label_2
_geom_angle_atom_site_label_3
_geom_angle
_geom_angle_site_symmetry_1
_geom_angle_site_symmetry_3
C25 O3 C20 122.4(2) . .
C2 C1 C10 113.2(2) . .
C3 C2 C1 112.2(2) . .
O1 C3 C2 111.3(2) . .
O1 C3 C4 107.2(2) . .
C2 C3 C4 112.9(2) . .
C3 C4 C5 107.47(19) . .
C3 C4 C28 107.8(2) . .
C28 C4 C5 109.2(2) . .
C29 C4 C3 110.2(2) . .
C29 C4 C5 114.9(2) . .
C29 C4 C28 107.0(2) . .
C6 C5 C4 114.68(18) . .
C6 C5 C10 110.96(19) . .
C10 C5 C4 116.95(19) . .
C7 C6 C5 110.4(2) . .
C6 C7 C8 113.0(2) . .
C7 C8 C9 109.30(18) . .
C7 C8 C14 111.53(19) . .
C9 C8 C14 106.73(17) . .
C18 C8 C7 106.6(2) . .
C18 C8 C9 112.62(19) . .
C18 C8 C14 110.17(19) . .
C8 C9 C10 117.39(17) . .
C11 C9 C8 110.06(17) . .
C11 C9 C10 114.21(17) . .
C1 C10 C5 107.42(19) . .
C1 C10 C9 107.80(17) . .
C5 C10 C9 106.17(17) . .
C19 C10 C1 107.7(2) . .
C19 C10 C5 114.9(2) . .
C19 C10 C9 112.62(19) . .
C12 C11 C9 114.40(18) . .
O2 C12 C11 105.63(18) . .
O2 C12 C13 111.18(19) . .
C13 C12 C11 111.60(18) . .
C12 C13 C14 111.40(18) . .
C12 C13 C17 120.63(19) . .
C17 C13 C14 103.30(17) . .
C13 C14 C8 110.38(17) . .
C13 C14 C30 109.6(2) . .
C15 C14 C8 116.5(2) . .
C15 C14 C13 100.83(19) . .
C15 C14 C30 107.0(3) . .
C30 C14 C8 111.9(2) . .
C16 C15 C14 104.8(2) . .
C15 C16 C17 107.4(2) . .
C13 C17 C20 118.8(2) . .
C16 C17 C13 103.1(2) . .
C16 C17 C20 113.3(2) . .
O3 C20 C17 102.75(19) . .
O3 C20 C21 110.5(3) . .
O3 C20 C22 109.5(3) . .
C21 C20 C17 111.5(2) . .
C21 C20 C22 112.6(3) . .
C22 C20 C17 109.6(3) . .
C23 C22 C20 113.1(3) . .
C24 C23 C22 109.7(3) . .
C23 C24 C25 112.0(3) . .
O3 C25 C24 109.2(3) . .
O3 C25 C26 110.6(3) . .
O3 C25 C27 103.0(3) . .
C26 C25 C24 113.4(4) . .
C26 C25 C27 109.2(4) . .
C27 C25 C24 111.0(3) . .

loop_
_geom_bond_atom_site_label_1
_geom_bond_atom_site_label_2
_geom_bond_distance
_geom_bond_site_symmetry_2
O1 C3 1.424(4) .
O2 C12 1.436(3) .
O3 C20 1.451(3) .
O3 C25 1.451(3) .
C1 C2 1.528(4) .
C1 C10 1.550(3) .
C2 C3 1.518(4) .
C3 C4 1.536(3) .
C4 C5 1.559(3) .
C4 C28 1.541(4) .
C4 C29 1.529(4) .
C5 C6 1.523(3) .
C5 C10 1.559(3) .
C6 C7 1.523(4) .
C7 C8 1.542(3) .
C8 C9 1.565(3) .
C8 C14 1.568(3) .
C8 C18 1.541(4) .
C9 C10 1.570(3) .
C9 C11 1.541(3) .
C10 C19 1.543(3) .
C11 C12 1.520(3) .
C12 C13 1.515(3) .
C13 C14 1.546(3) .
C13 C17 1.544(3) .
C14 C15 1.542(4) .
C14 C30 1.547(4) .
C15 C16 1.540(5) .
C16 C17 1.542(4) .
C17 C20 1.546(4) .
C20 C21 1.525(5) .
C20 C22 1.527(4) .
C22 C23 1.520(5) .
C23 C24 1.510(6) .
C24 C25 1.523(5) .
C25 C26 1.506(7) .
C25 C27 1.516(6) .
